data_4506480
loop_
_publ_author_name
'Gogoi, Abhijit'
'Das, Gopal'

_publ_section_title
;
 Charge-Assisted Complexation of Anions of Different Dimensionality by
 Benzimidazole-Based Receptors Bearing -OH Functionality
;
_journal_issue 8
_journal_name_full 'Crystal Growth &amp; Design'
_journal_page_first 4012
_journal_paper_doi 10.1021/cg300496t
_journal_volume 12
_journal_year 2012
_chemical_formula_moiety 'C18 H16 N3 O, H O4 S, H2 O '
_chemical_formula_sum 'C18 H19 N3 O6 S'
_chemical_formula_weight 405.43
_chemical_name_systematic
; 
 ? 
;
_space_group_IT_number 14
_symmetry_cell_setting monoclinic
_symmetry_space_group_name_Hall '-P 2ybc'
_symmetry_space_group_name_H-M 'P 1 21/c 1'
_atom_sites_solution_hydrogens geom
_atom_sites_solution_primary direct
_atom_sites_solution_secondary difmap
_audit_creation_method SHELXL-97
_cell_angle_alpha 90.00
_cell_angle_beta 121.255(7)
_cell_angle_gamma 90.00
_cell_formula_units_Z 4
_cell_length_a 11.9549(13)
_cell_length_b 12.3956(15)
_cell_length_c 16.3123(19)
_cell_measurement_reflns_used 5534
_cell_measurement_temperature 298(2)
_cell_volume 2066.5(4)
_computing_cell_refinement 'Bruker SMART'
_computing_data_collection 'Bruker SMART'
_computing_data_reduction 'Bruker SAINT'
_computing_molecular_graphics 'Bruker SHELXTL'
_computing_publication_material 'Bruker SHELXTL'
_computing_structure_refinement 'SHELXL-97 (Sheldrick, 1997)'
_computing_structure_solution 'SHELXS-97 (Sheldrick, 1990)'
_diffrn_ambient_temperature 298(2)
_diffrn_measured_fraction_theta_full 0.982
_diffrn_measured_fraction_theta_max 0.982
_diffrn_measurement_device_type 'CCD area detector'
_diffrn_measurement_method 'phi and omega scans'
_diffrn_radiation_monochromator graphite
_diffrn_radiation_source 'fine-focus sealed tube'
_diffrn_radiation_type MoK\a
_diffrn_radiation_wavelength 0.71073
_diffrn_reflns_av_R_equivalents 0.0755
_diffrn_reflns_av_sigmaI/netI 0.0552
_diffrn_reflns_limit_h_max 15
_diffrn_reflns_limit_h_min -15
_diffrn_reflns_limit_k_max 15
_diffrn_reflns_limit_k_min -16
_diffrn_reflns_limit_l_max 21
_diffrn_reflns_limit_l_min -21
_diffrn_reflns_number 31857
_diffrn_reflns_theta_full 28.46
_diffrn_reflns_theta_max 28.46
_diffrn_reflns_theta_min 1.99
_exptl_absorpt_coefficient_mu 0.194
_exptl_absorpt_correction_T_max 0.945
_exptl_absorpt_correction_T_min 0.928
_exptl_absorpt_correction_type multi-scan
_exptl_absorpt_process_details SADABS
_exptl_crystal_colour colourless
_exptl_crystal_density_diffrn 1.303
_exptl_crystal_density_method 'not measured'
_exptl_crystal_description block
_exptl_crystal_F_000 848
_exptl_crystal_size_max 0.42
_exptl_crystal_size_mid 0.32
_exptl_crystal_size_min 0.29
_refine_diff_density_max 0.850
_refine_diff_density_min -0.746
_refine_diff_density_rms 0.096
_refine_ls_extinction_method none
_refine_ls_goodness_of_fit_ref 0.981
_refine_ls_hydrogen_treatment mixed
_refine_ls_matrix_type full
_refine_ls_number_parameters 261
_refine_ls_number_reflns 5116
_refine_ls_number_restraints 12
_refine_ls_restrained_S_all 0.986
_refine_ls_R_factor_all 0.0991
_refine_ls_R_factor_gt 0.0799
_refine_ls_shift/su_max 0.000
_refine_ls_shift/su_mean 0.000
_refine_ls_structure_factor_coef Fsqd
_refine_ls_weighting_details 'calc w=1/[\s^2^(Fo^2^)+(0.2500P)^2^+0.1000P] where P=(Fo^2^+2Fc^2^)/3'
_refine_ls_weighting_scheme calc
_refine_ls_wR_factor_gt 0.1880
_refine_ls_wR_factor_ref 0.2149
_reflns_number_gt 4257
_reflns_number_total 5186
_reflns_threshold_expression >2sigma(I)
_cod_data_source_file cg300496t_si_002.cif
_cod_data_source_block nap-Sulphate
_cod_depositor_comments
;
The following automatic conversions were performed:

'_symmetry_cell_setting' value 'Monoclinic' changed to 'monoclinic'
according to /home/saulius/struct/CIF-dictionaries/cif_core.dic
dictionary named 'cif_core.dic' version 2.4.2 from 2011-04-26.

Automatic conversion script
Id: cif_fix_values 1891 2012-01-12 08:04:46Z andrius 
;
_cod_original_sg_symbol_H-M 'P 21/c '
_cod_original_formula_sum 'C18 H19 N3 O6 S '
_cod_database_code 4506480

loop_
_symmetry_equiv_pos_as_xyz
'x, y, z'
'-x, y+1/2, -z+1/2'
'-x, -y, -z'
'x, -y-1/2, z-1/2'

loop_
_atom_site_label
_atom_site_type_symbol
_atom_site_fract_x
_atom_site_fract_y
_atom_site_fract_z
_atom_site_U_iso_or_equiv
_atom_site_adp_type
_atom_site_occupancy
_atom_site_symmetry_multiplicity
_atom_site_calc_flag
_atom_site_refinement_flags
O1 O -0.1748(3) 0.7342(3) 0.2071(2) 0.0921(10) Uani 1 1 d .
H1O H -0.2461 0.7606 0.1731 0.138 Uiso 1 1 d R
N1 N 0.1511(3) 0.6215(2) 0.3373(2) 0.0637(9) Uani 1 1 d .
H1N H 0.2348 0.6153 0.3660 0.076 Uiso 1 1 d R
N2 N 0.1392(3) 0.4708(2) 0.4199(2) 0.0595(8) Uani 1 1 d .
H2N H 0.2212 0.4555 0.4523 0.071 Uiso 1 1 d R
N3 N -0.0437(3) 0.5496(2) 0.3190(2) 0.0526(8) Uani 1 1 d .
H3N H -0.0986 0.5937 0.2764 0.063 Uiso 1 1 d R
C1 C 0.0394(4) 0.8001(3) 0.3031(3) 0.0643(10) Uani 1 1 d .
C2 C -0.0903(5) 0.8108(3) 0.2701(3) 0.0749(12) Uani 1 1 d .
C3 C -0.1360(5) 0.8977(4) 0.3019(3) 0.0836(14) Uani 1 1 d .
H3 H -0.2249 0.9048 0.2790 0.100 Uiso 1 1 calc R
C4 C -0.0507(6) 0.9693(3) 0.3651(4) 0.0877(16) Uani 1 1 d .
H4 H -0.0822 1.0263 0.3845 0.105 Uiso 1 1 calc R
C5 C 0.0817(6) 0.9611(3) 0.4020(3) 0.0778(13) Uani 1 1 d .
C6 C 0.1737(8) 1.0361(4) 0.4694(4) 0.1036(18) Uani 1 1 d .
H6 H 0.1437 1.0949 0.4880 0.124 Uiso 1 1 calc R
C7 C 0.2997(11) 1.0239(7) 0.5058(7) 0.172(4) Uani 1 1 d .
H7 H 0.3560 1.0750 0.5496 0.207 Uiso 1 1 calc R
C8 C 0.3543(8) 0.9378(5) 0.4821(7) 0.147(3) Uani 1 1 d .
H8 H 0.4443 0.9303 0.5103 0.176 Uiso 1 1 calc R
C9 C 0.2671(6) 0.8639(4) 0.4144(4) 0.0997(16) Uani 1 1 d .
H9 H 0.3000 0.8068 0.3962 0.120 Uiso 1 1 calc R
C10 C 0.1302(5) 0.8734(3) 0.3727(3) 0.0719(12) Uani 1 1 d .
C11 C 0.0878(4) 0.7082(3) 0.2678(3) 0.0700(11) Uani 1 1 d .
H11A H 0.0142 0.6786 0.2098 0.084 Uiso 1 1 calc R
H11B H 0.1493 0.7368 0.2514 0.084 Uiso 1 1 calc R
C18 C -0.0753(4) 0.4657(3) 0.3599(3) 0.0558(9) Uani 1 1 d .
C17 C -0.1936(5) 0.4317(3) 0.3471(4) 0.0790(13) Uani 1 1 d .
H17 H -0.2728 0.4650 0.3046 0.095 Uiso 1 1 calc R
C16 C -0.1841(7) 0.3424(4) 0.4040(5) 0.104(2) Uani 1 1 d .
H16 H -0.2604 0.3149 0.3980 0.125 Uiso 1 1 calc R
C15 C -0.0677(8) 0.2945(4) 0.4674(4) 0.0972(17) Uani 1 1 d .
H15 H -0.0670 0.2367 0.5040 0.117 Uiso 1 1 calc R
C14 C 0.0453(6) 0.3288(3) 0.4782(3) 0.0840(14) Uani 1 1 d .
H14 H 0.1238 0.2947 0.5207 0.101 Uiso 1 1 calc R
C13 C 0.0420(4) 0.4161(3) 0.4246(3) 0.0618(10) Uani 1 1 d .
C12 C 0.0854(3) 0.5521(2) 0.3572(2) 0.0520(8) Uani 1 1 d .
S1 S 0.49332(13) 0.07383(18) 0.12928(11) 0.1138(7) Uani 1 1 d D
O4 O 0.3788(4) 0.1096(5) 0.0568(4) 0.172(2) Uani 1 1 d .
O3 O 0.6004(6) 0.1012(7) 0.1295(7) 0.255(4) Uani 1 1 d .
O2 O 0.4718(12) -0.0422(8) 0.1309(12) 0.314(7) Uani 1 1 d .
O5 O 0.4673(13) 0.1173(13) 0.2097(9) 0.475(12) Uani 1 1 d D
H5O H 0.5426 0.0946 0.2739 0.713 Uiso 1 1 d R
O6 O 0.5830(5) 0.7927(4) 0.0922(4) 0.1405(19) Uani 1 1 d D
H6O H 0.562(6) 0.838(4) 0.129(4) 0.10(2) Uiso 1 1 d D
H7O H 0.597(5) 0.857(3) 0.067(4) 0.12(2) Uiso 1 1 d D

loop_
_atom_site_aniso_label
_atom_site_aniso_U_11
_atom_site_aniso_U_22
_atom_site_aniso_U_33
_atom_site_aniso_U_23
_atom_site_aniso_U_13
_atom_site_aniso_U_12
O1 0.084(2) 0.074(2) 0.089(2) 0.0139(16) 0.0244(16) 0.0138(16)
N1 0.0661(19) 0.0512(17) 0.086(2) -0.0063(15) 0.0485(17) 0.0000(14)
N2 0.0639(19) 0.0500(17) 0.0537(17) 0.0016(13) 0.0229(14) 0.0109(14)
N3 0.0557(18) 0.0464(15) 0.0533(17) 0.0036(12) 0.0267(14) 0.0080(12)
C1 0.096(3) 0.0471(19) 0.072(2) 0.0110(18) 0.060(2) 0.0066(19)
C2 0.095(3) 0.058(2) 0.074(3) 0.027(2) 0.046(2) 0.021(2)
C3 0.096(3) 0.070(3) 0.093(3) 0.033(3) 0.054(3) 0.035(3)
C4 0.150(5) 0.050(2) 0.102(4) 0.020(2) 0.094(4) 0.032(3)
C5 0.131(4) 0.047(2) 0.085(3) 0.006(2) 0.076(3) 0.003(2)
C6 0.164(6) 0.065(3) 0.111(4) -0.018(3) 0.092(4) -0.016(4)
C7 0.216(11) 0.116(5) 0.234(11) -0.093(6) 0.153(10) -0.084(7)
C8 0.146(6) 0.107(5) 0.217(8) -0.057(5) 0.115(6) -0.052(4)
C9 0.109(4) 0.070(3) 0.148(5) -0.019(3) 0.087(4) -0.024(3)
C10 0.110(3) 0.047(2) 0.094(3) 0.002(2) 0.078(3) -0.007(2)
C11 0.103(3) 0.053(2) 0.079(3) -0.0022(19) 0.065(2) -0.002(2)
C18 0.074(2) 0.0473(18) 0.057(2) -0.0052(15) 0.0419(18) 0.0010(16)
C17 0.091(3) 0.076(3) 0.093(3) -0.015(2) 0.064(3) -0.013(2)
C16 0.166(6) 0.082(3) 0.134(5) -0.039(3) 0.127(5) -0.046(4)
C15 0.177(6) 0.057(3) 0.092(4) -0.001(2) 0.094(4) -0.004(3)
C14 0.145(5) 0.050(2) 0.068(3) -0.0010(19) 0.063(3) -0.002(3)
C13 0.094(3) 0.0451(18) 0.049(2) -0.0021(15) 0.039(2) 0.0069(18)
C12 0.062(2) 0.0395(16) 0.056(2) -0.0037(14) 0.0314(17) 0.0067(15)
S1 0.0617(9) 0.1798(18) 0.0904(10) -0.0220(9) 0.0327(7) 0.0063(8)
O4 0.076(3) 0.244(6) 0.141(4) 0.024(4) 0.017(3) -0.007(3)
O3 0.103(4) 0.313(9) 0.363(12) -0.003(8) 0.131(6) -0.045(5)
O2 0.332(13) 0.214(9) 0.57(2) -0.061(11) 0.361(16) -0.027(8)
O5 0.280(12) 0.92(4) 0.353(14) 0.07(2) 0.253(12) -0.071(18)
O6 0.100(3) 0.126(4) 0.145(4) 0.042(4) 0.027(3) 0.008(3)

loop_
_atom_type_symbol
_atom_type_description
_atom_type_scat_dispersion_real
_atom_type_scat_dispersion_imag
_atom_type_scat_source
C C 0.0033 0.0016 'International Tables Vol C Tables 4.2.6.8 and 6.1.1.4'
H H 0.0000 0.0000 'International Tables Vol C Tables 4.2.6.8 and 6.1.1.4'
N N 0.0061 0.0033 'International Tables Vol C Tables 4.2.6.8 and 6.1.1.4'
O O 0.0106 0.0060 'International Tables Vol C Tables 4.2.6.8 and 6.1.1.4'
S S 0.1246 0.1234 'International Tables Vol C Tables 4.2.6.8 and 6.1.1.4'

loop_
_geom_angle_atom_site_label_1
_geom_angle_atom_site_label_2
_geom_angle_atom_site_label_3
_geom_angle
C2 O1 H1O 109.7
C12 N1 C11 122.7(3)
C12 N1 H1N 118.8
C11 N1 H1N 118.6
C12 N2 C13 109.1(3)
C12 N2 H2N 125.4
C13 N2 H2N 125.5
C12 N3 C18 109.3(3)
C12 N3 H3N 125.2
C18 N3 H3N 125.5
C2 C1 C10 119.8(4)
C2 C1 C11 120.2(4)
C10 C1 C11 120.0(4)
C1 C2 O1 118.2(4)
C1 C2 C3 120.3(5)
O1 C2 C3 121.5(4)
C4 C3 C2 119.9(5)
C4 C3 H3 120.1
C2 C3 H3 120.0
C3 C4 C5 122.1(4)
C3 C4 H4 118.9
C5 C4 H4 118.9
C4 C5 C10 119.0(4)
C4 C5 C6 122.9(5)
C10 C5 C6 118.1(5)
C7 C6 C5 121.4(6)
C7 C6 H6 119.3
C5 C6 H6 119.3
C6 C7 C8 123.4(7)
C6 C7 H7 118.3
C8 C7 H7 118.3
C9 C8 C7 116.9(8)
C9 C8 H8 121.5
C7 C8 H8 121.5
C8 C9 C10 121.9(5)
C8 C9 H9 119.1
C10 C9 H9 119.1
C9 C10 C1 123.0(4)
C9 C10 C5 118.2(4)
C1 C10 C5 118.7(4)
N1 C11 C1 113.9(3)
N1 C11 H11A 108.8
C1 C11 H11A 108.8
N1 C11 H11B 108.8
C1 C11 H11B 108.8
H11A C11 H11B 107.7
C13 C18 C17 122.0(4)
C13 C18 N3 106.1(3)
C17 C18 N3 131.8(4)
C18 C17 C16 114.4(5)
C18 C17 H17 122.8
C16 C17 H17 122.8
C15 C16 C17 122.9(5)
C15 C16 H16 118.6
C17 C16 H16 118.6
C14 C15 C16 121.6(5)
C14 C15 H15 119.2
C16 C15 H15 119.2
C15 C14 C13 118.1(5)
C15 C14 H14 121.0
C13 C14 H14 120.9
C14 C13 N2 132.2(4)
C14 C13 C18 121.0(4)
N2 C13 C18 106.7(3)
N1 C12 N3 126.5(3)
N1 C12 N2 124.7(3)
N3 C12 N2 108.8(3)
O3 S1 O4 117.6(5)
O3 S1 O2 115.5(5)
O4 S1 O2 103.5(6)
O3 S1 O5 120.9(6)
O4 S1 O5 93.9(7)
O2 S1 O5 101.9(7)
S1 O5 H5O 108.2
H6O O6 H7O 87(5)

loop_
_geom_bond_atom_site_label_1
_geom_bond_atom_site_label_2
_geom_bond_distance
O1 C2 1.379(5)
O1 H1O 0.8068
N1 C12 1.314(5)
N1 C11 1.456(5)
N1 H1N 0.8600
N2 C12 1.338(4)
N2 C13 1.381(5)
N2 H2N 0.8598
N3 C12 1.332(4)
N3 C18 1.390(4)
N3 H3N 0.8599
C1 C2 1.358(6)
C1 C10 1.419(6)
C1 C11 1.520(5)
C2 C3 1.422(6)
C3 C4 1.341(7)
C3 H3 0.9300
C4 C5 1.375(7)
C4 H4 0.9300
C5 C10 1.426(6)
C5 C6 1.423(7)
C6 C7 1.310(11)
C6 H6 0.9300
C7 C8 1.406(11)
C7 H7 0.9300
C8 C9 1.397(8)
C8 H8 0.9300
C9 C10 1.414(7)
C9 H9 0.9300
C11 H11A 0.9700
C11 H11B 0.9700
C18 C13 1.386(5)
C18 C17 1.385(6)
C17 C16 1.410(7)
C17 H17 0.9300
C16 C15 1.365(8)
C16 H16 0.9300
C15 C14 1.338(8)
C15 H15 0.9300
C14 C13 1.380(5)
C14 H14 0.9300
S1 O3 1.322(5)
S1 O4 1.338(5)
S1 O2 1.464(10)
S1 O5 1.590(7)
O5 H5O 1.0045
O6 H6O 0.952(14)
O6 H7O 0.949(14)

loop_
_cod_related_entry_id
_cod_related_entry_database
_cod_related_entry_code
1 ChemSpider 30652465
